data_4074781
loop_
_publ_author_name
'Cantat, Thibault'
'Jaroschik, Florian'
'Ricard, Louis'
'Le Floch, Pascal'
'Nief, Fran\,cois'
'M\'ezailles, Nicolas'

_publ_section_title
;
 Thulium Alkylidene Complexes: Synthesis, X-ray Structures, and Reactivity
;
_journal_coden_ASTM ORGND7
_journal_issue 5
_journal_name_full Organometallics
_journal_page_first 1329
_journal_page_last 1332
_journal_paper_doi 10.1021/om050877c
_journal_volume 25
_journal_year 2006
_chemical_formula_sum 'C80 H68 Li O3 P4 S4 Tm'
_chemical_formula_weight 1505.37
_space_group_IT_number 15
_symmetry_cell_setting monoclinic
_symmetry_space_group_name_Hall '-C 2yc'
_symmetry_space_group_name_H-M 'C 1 2/c 1'
_atom_sites_solution_hydrogens geom
_atom_sites_solution_primary direct
_atom_sites_solution_secondary difmap
_audit_creation_method SHELXL-97
_cell_angle_alpha 90.00
_cell_angle_beta 108.3510(10)
_cell_angle_gamma 90.00
_cell_formula_units_Z 4
_cell_length_a 20.0750(10)
_cell_length_b 11.6070(10)
_cell_length_c 29.6480(10)
_cell_measurement_reflns_used 7624
_cell_measurement_temperature 150.0(1)
_cell_measurement_theta_max 30.034
_cell_measurement_theta_min 0.998
_cell_volume 6557.0(7)
_computing_structure_refinement 'SHELXL-97 (Sheldrick, 1997)'
_computing_structure_solution 'SHELXS-97 (Sheldrick, 1990)'
_diffrn_ambient_temperature 150.0(1)
_diffrn_measured_fraction_theta_full 0.974
_diffrn_measured_fraction_theta_max 0.974
_diffrn_measurement_device_type KappaCCD
_diffrn_measurement_method 'phi and omega scans'
_diffrn_radiation_monochromator graphite
_diffrn_radiation_source 'fine-focus sealed tube'
_diffrn_radiation_type MoK\a
_diffrn_radiation_wavelength 0.71069
_diffrn_reflns_av_R_equivalents 0.0210
_diffrn_reflns_av_sigmaI/netI 0.0333
_diffrn_reflns_limit_h_max 28
_diffrn_reflns_limit_h_min -28
_diffrn_reflns_limit_k_max 15
_diffrn_reflns_limit_k_min -16
_diffrn_reflns_limit_l_max 41
_diffrn_reflns_limit_l_min -41
_diffrn_reflns_number 14568
_diffrn_reflns_theta_full 30.03
_diffrn_reflns_theta_max 30.03
_diffrn_reflns_theta_min 2.73
_exptl_absorpt_coefficient_mu 1.631
_exptl_absorpt_correction_T_max 0.7804
_exptl_absorpt_correction_T_min 0.7363
_exptl_absorpt_correction_type multi-scan
_exptl_crystal_colour colorless
_exptl_crystal_density_diffrn 1.525
_exptl_crystal_density_method 'not measured'
_exptl_crystal_description block
_exptl_crystal_F_000 3072
_exptl_crystal_size_max 0.20
_exptl_crystal_size_mid 0.16
_exptl_crystal_size_min 0.16
_refine_diff_density_max 1.309
_refine_diff_density_min -0.914
_refine_diff_density_rms 0.110
_refine_ls_extinction_coef 0.00038(11)
_refine_ls_extinction_expression Fc^*^=kFc[1+0.001xFc^2^\l^3^/sin(2\q)]^-1/4^
_refine_ls_extinction_method SHELXL
_refine_ls_goodness_of_fit_ref 1.192
_refine_ls_hydrogen_treatment mixed
_refine_ls_matrix_type full
_refine_ls_number_parameters 422
_refine_ls_number_reflns 9350
_refine_ls_number_restraints 0
_refine_ls_restrained_S_all 1.192
_refine_ls_R_factor_all 0.0458
_refine_ls_R_factor_gt 0.0417
_refine_ls_shift/su_max 0.000
_refine_ls_shift/su_mean 0.000
_refine_ls_structure_factor_coef Fsqd
_refine_ls_weighting_details 'calc w=1/[\s^2^(Fo^2^)+(0.0588P)^2^+20.6703P] where P=(Fo^2^+2Fc^2^)/3'
_refine_ls_weighting_scheme calc
_refine_ls_wR_factor_gt 0.1253
_refine_ls_wR_factor_ref 0.1276
_reflns_number_gt 8599
_reflns_number_total 9350
_reflns_threshold_expression >2sigma(I)
_cod_data_source_file om050877csi20051011_010650.cif
_cod_data_source_block tmbenzocarb
_cod_depositor_comments
;
The following automatic conversions were performed:

'_symmetry_cell_setting' value 'Monoclinic' changed to 'monoclinic'
according to /home/saulius/struct/CIF-dictionaries/cif_core.dic
dictionary named 'cif_core.dic' version 2.4.1 from 2010-06-29.

Automatic conversion script
Id: cif_fix_values 1715 2011-07-08 13:25:40Z adriana 
;
_cod_original_sg_symbol_H-M 'C2/c     '
_cod_database_code 4074781

loop_
_symmetry_equiv_pos_as_xyz
'x, y, z'
'-x, y, -z+1/2'
'x+1/2, y+1/2, z'
'-x+1/2, y+1/2, -z+1/2'
'-x, -y, -z'
'x, -y, z-1/2'
'-x+1/2, -y+1/2, -z'
'x+1/2, -y+1/2, z-1/2'

loop_
_atom_site_label
_atom_site_type_symbol
_atom_site_fract_x
_atom_site_fract_y
_atom_site_fract_z
_atom_site_U_iso_or_equiv
_atom_site_adp_type
_atom_site_occupancy
_atom_site_symmetry_multiplicity
_atom_site_calc_flag
_atom_site_refinement_flags
Tm1 Tm 0.0000 0.621991(17) 0.2500 0.02596(8) Uani 1 2 d S
S1 S -0.11450(5) 0.68925(8) 0.17522(3) 0.03171(18) Uani 1 1 d .
S2 S 0.07908(5) 0.75932(8) 0.20967(3) 0.03215(18) Uani 1 1 d .
P1 P -0.07655(5) 0.65859(8) 0.12036(3) 0.02711(17) Uani 1 1 d .
P2 P 0.07618(5) 0.65045(8) 0.15585(3) 0.02677(17) Uani 1 1 d .
O1 O 0.01422(13) 0.4774(2) 0.20843(8) 0.0276(5) Uani 1 1 d .
O2 O 0.0000 0.1994(4) 0.2500 0.0469(10) Uani 1 2 d S
C1 C -0.00205(17) 0.5709(3) 0.13181(11) 0.0265(6) Uani 1 1 d .
C2 C -0.00332(17) 0.4559(3) 0.15867(11) 0.0261(6) Uani 1 1 d .
C3 C -0.14823(19) 0.6054(3) 0.07037(12) 0.0318(7) Uani 1 1 d .
C4 C -0.1359(2) 0.5498(4) 0.03235(14) 0.0405(8) Uani 1 1 d .
H4 H -0.0894 0.5291 0.0341 0.049 Uiso 1 1 calc R
C5 C -0.1909(3) 0.5243(5) -0.00803(15) 0.0494(10) Uani 1 1 d .
H5 H -0.1819 0.4854 -0.0337 0.059 Uiso 1 1 calc R
C6 C -0.2580(2) 0.5543(5) -0.01154(15) 0.0505(11) Uani 1 1 d .
H6 H -0.2955 0.5369 -0.0395 0.061 Uiso 1 1 calc R
C7 C -0.2710(2) 0.6102(5) 0.02602(17) 0.0534(12) Uani 1 1 d .
H7 H -0.3176 0.6319 0.0237 0.064 Uiso 1 1 calc R
C8 C -0.2164(2) 0.6350(4) 0.06719(15) 0.0426(9) Uani 1 1 d .
H8 H -0.2258 0.6721 0.0931 0.051 Uiso 1 1 calc R
C9 C -0.0611(2) 0.7992(3) 0.09730(13) 0.0331(7) Uani 1 1 d .
C10 C -0.0527(3) 0.8971(4) 0.12519(16) 0.0429(9) Uani 1 1 d .
H10 H -0.0559 0.8921 0.1564 0.051 Uiso 1 1 calc R
C11 C -0.0397(3) 1.0025(4) 0.10749(19) 0.0551(12) Uani 1 1 d .
H11 H -0.0322 1.0687 0.1273 0.066 Uiso 1 1 calc R
C12 C -0.0374(3) 1.0127(4) 0.06289(19) 0.0541(11) Uani 1 1 d .
H12 H -0.0291 1.0858 0.0513 0.065 Uiso 1 1 calc R
C13 C -0.0472(2) 0.9161(4) 0.03361(16) 0.0450(9) Uani 1 1 d .
H13 H -0.0458 0.9229 0.0020 0.054 Uiso 1 1 calc R
C14 C -0.0590(2) 0.8099(4) 0.05115(13) 0.0372(8) Uani 1 1 d .
H14 H -0.0656 0.7437 0.0314 0.045 Uiso 1 1 calc R
C15 C 0.09484(18) 0.7322(3) 0.10864(12) 0.0312(7) Uani 1 1 d .
C16 C 0.1249(2) 0.8399(4) 0.11701(14) 0.0390(8) Uani 1 1 d .
H16 H 0.1321 0.8757 0.1470 0.047 Uiso 1 1 calc R
C17 C 0.1448(3) 0.8968(4) 0.08193(18) 0.0501(11) Uani 1 1 d .
H17 H 0.1645 0.9719 0.0876 0.060 Uiso 1 1 calc R
C18 C 0.1358(3) 0.8431(5) 0.03862(16) 0.0487(10) Uani 1 1 d .
H18 H 0.1512 0.8800 0.0151 0.058 Uiso 1 1 calc R
C19 C 0.1050(2) 0.7373(4) 0.02983(14) 0.0434(9) Uani 1 1 d .
H19 H 0.0977 0.7020 -0.0003 0.052 Uiso 1 1 calc R
C20 C 0.0839(2) 0.6804(4) 0.06438(13) 0.0356(7) Uani 1 1 d .
H20 H 0.0623 0.6068 0.0579 0.043 Uiso 1 1 calc R
C21 C 0.15532(18) 0.5614(3) 0.17735(12) 0.0315(7) Uani 1 1 d .
C22 C 0.1869(2) 0.5125(4) 0.14657(15) 0.0401(8) Uani 1 1 d .
H22 H 0.1664 0.5232 0.1133 0.048 Uiso 1 1 calc R
C23 C 0.2479(3) 0.4484(5) 0.1636(2) 0.0531(11) Uani 1 1 d .
H23 H 0.2691 0.4160 0.1421 0.064 Uiso 1 1 calc R
C24 C 0.2778(3) 0.4316(5) 0.2122(2) 0.0592(13) Uani 1 1 d .
H24 H 0.3188 0.3856 0.2239 0.071 Uiso 1 1 calc R
C25 C 0.2480(3) 0.4816(4) 0.24312(18) 0.0510(11) Uani 1 1 d .
H25 H 0.2696 0.4717 0.2763 0.061 Uiso 1 1 calc R
C26 C 0.1867(2) 0.5467(4) 0.22678(14) 0.0412(8) Uani 1 1 d .
H26 H 0.1664 0.5806 0.2485 0.049 Uiso 1 1 calc R
C27 C 0.0492(2) 0.3702(3) 0.14859(14) 0.0318(7) Uani 1 1 d .
C28 C 0.0528(2) 0.3560(4) 0.10228(16) 0.0406(8) Uani 1 1 d .
H28 H 0.0250 0.4030 0.0772 0.049 Uiso 1 1 calc R
C29 C 0.0969(3) 0.2732(4) 0.09317(19) 0.0523(11) Uani 1 1 d .
H29 H 0.0983 0.2627 0.0617 0.063 Uiso 1 1 calc R
C30 C 0.1387(3) 0.2061(5) 0.1294(2) 0.0613(14) Uani 1 1 d .
H30 H 0.1683 0.1492 0.1227 0.074 Uiso 1 1 calc R
C31 C 0.1379(3) 0.2209(4) 0.1754(2) 0.0553(12) Uani 1 1 d .
H31 H 0.1676 0.1761 0.2005 0.066 Uiso 1 1 calc R
C32 C 0.0925(2) 0.3032(4) 0.18441(16) 0.0405(8) Uani 1 1 d .
H32 H 0.0915 0.3131 0.2160 0.049 Uiso 1 1 calc R
C33 C -0.07601(19) 0.3930(3) 0.14277(13) 0.0311(7) Uani 1 1 d .
C34 C -0.0991(2) 0.3270(4) 0.10111(14) 0.0414(9) Uani 1 1 d .
H34 H -0.0717 0.3251 0.0802 0.050 Uiso 1 1 calc R
C35 C -0.1611(3) 0.2646(4) 0.08967(17) 0.0502(11) Uani 1 1 d .
H35 H -0.1753 0.2211 0.0611 0.060 Uiso 1 1 calc R
C36 C -0.2020(3) 0.2646(4) 0.11869(19) 0.0514(11) Uani 1 1 d .
H36 H -0.2442 0.2212 0.1107 0.062 Uiso 1 1 calc R
C37 C -0.1809(2) 0.3290(4) 0.15990(18) 0.0472(10) Uani 1 1 d .
H37 H -0.2087 0.3292 0.1806 0.057 Uiso 1 1 calc R
C38 C -0.1190(2) 0.3940(4) 0.17170(15) 0.0372(8) Uani 1 1 d .
H38 H -0.1061 0.4395 0.1998 0.045 Uiso 1 1 calc R
C39 C 0.0581(4) 0.1297(5) 0.2747(2) 0.0702(17) Uani 1 1 d .
H39A H 0.0646 0.1291 0.3093 0.084 Uiso 1 1 calc R
H39B H 0.1018 0.1575 0.2696 0.084 Uiso 1 1 calc R
C40 C 0.0389(4) 0.0139(6) 0.2539(3) 0.081(2) Uani 1 1 d .
H40A H 0.0631 -0.0477 0.2762 0.097 Uiso 1 1 calc R
H40B H 0.0495 0.0053 0.2236 0.097 Uiso 1 1 calc R
Li1 Li 0.0000 0.3630(9) 0.2500 0.040(2) Uani 1 2 d S

loop_
_atom_site_aniso_label
_atom_site_aniso_U_11
_atom_site_aniso_U_22
_atom_site_aniso_U_33
_atom_site_aniso_U_23
_atom_site_aniso_U_13
_atom_site_aniso_U_12
Tm1 0.03346(12) 0.02419(11) 0.02131(11) 0.000 0.01018(7) 0.000
S1 0.0358(4) 0.0355(4) 0.0248(4) 0.0026(3) 0.0109(3) 0.0074(3)
S2 0.0418(4) 0.0308(4) 0.0254(4) -0.0027(3) 0.0128(3) -0.0072(3)
P1 0.0312(4) 0.0281(4) 0.0223(3) 0.0018(3) 0.0088(3) 0.0012(3)
P2 0.0301(4) 0.0286(4) 0.0221(3) 0.0015(3) 0.0088(3) -0.0016(3)
O1 0.0364(12) 0.0270(11) 0.0199(9) -0.0020(8) 0.0097(9) 0.0014(9)
O2 0.065(3) 0.0272(19) 0.057(3) 0.000 0.032(2) 0.000
C1 0.0331(15) 0.0263(15) 0.0214(13) -0.0007(11) 0.0101(11) -0.0014(12)
C2 0.0313(14) 0.0255(14) 0.0217(13) -0.0013(11) 0.0087(11) -0.0013(11)
C3 0.0305(15) 0.0371(18) 0.0258(15) 0.0039(13) 0.0059(12) -0.0010(13)
C4 0.0407(19) 0.046(2) 0.0322(17) -0.0033(15) 0.0076(15) 0.0032(16)
C5 0.054(2) 0.058(3) 0.0302(18) -0.0074(18) 0.0039(17) 0.003(2)
C6 0.044(2) 0.062(3) 0.0349(19) 0.0045(19) -0.0020(16) -0.009(2)
C7 0.0329(19) 0.080(4) 0.041(2) 0.007(2) 0.0035(16) 0.002(2)
C8 0.0315(17) 0.062(3) 0.0341(18) 0.0023(17) 0.0095(14) 0.0014(17)
C9 0.0376(17) 0.0285(16) 0.0321(16) 0.0070(13) 0.0096(13) 0.0033(13)
C10 0.058(2) 0.0310(19) 0.038(2) 0.0024(15) 0.0131(18) 0.0030(17)
C11 0.072(3) 0.031(2) 0.059(3) 0.0033(19) 0.016(2) -0.001(2)
C12 0.062(3) 0.040(2) 0.058(3) 0.018(2) 0.016(2) -0.002(2)
C13 0.051(2) 0.043(2) 0.039(2) 0.0149(17) 0.0117(17) -0.0012(18)
C14 0.0442(19) 0.0359(19) 0.0314(17) 0.0076(14) 0.0116(14) 0.0025(15)
C15 0.0329(16) 0.0353(18) 0.0276(15) 0.0032(13) 0.0126(12) -0.0001(13)
C16 0.049(2) 0.037(2) 0.0344(18) 0.0018(15) 0.0177(16) -0.0072(16)
C17 0.070(3) 0.035(2) 0.051(2) 0.0044(18) 0.028(2) -0.012(2)
C18 0.062(3) 0.051(3) 0.040(2) 0.0138(19) 0.026(2) -0.001(2)
C19 0.058(2) 0.050(2) 0.0266(16) 0.0050(16) 0.0189(16) 0.0026(19)
C20 0.0411(18) 0.0386(19) 0.0290(16) 0.0033(14) 0.0136(14) 0.0001(15)
C21 0.0302(15) 0.0315(17) 0.0310(16) 0.0036(13) 0.0069(12) -0.0003(13)
C22 0.0384(18) 0.043(2) 0.0415(19) 0.0083(16) 0.0166(15) 0.0045(16)
C23 0.046(2) 0.054(3) 0.064(3) 0.007(2) 0.023(2) 0.015(2)
C24 0.040(2) 0.059(3) 0.073(3) 0.018(3) 0.010(2) 0.014(2)
C25 0.045(2) 0.050(3) 0.048(2) 0.012(2) 0.0006(18) 0.0016(19)
C26 0.0397(19) 0.045(2) 0.0333(18) 0.0065(16) 0.0041(14) -0.0014(16)
C27 0.0382(17) 0.0259(15) 0.0349(17) -0.0026(12) 0.0167(14) -0.0026(13)
C28 0.049(2) 0.038(2) 0.041(2) -0.0104(16) 0.0227(17) -0.0041(16)
C29 0.068(3) 0.047(3) 0.055(3) -0.020(2) 0.038(2) -0.005(2)
C30 0.065(3) 0.044(3) 0.089(4) -0.014(3) 0.045(3) 0.008(2)
C31 0.055(3) 0.038(2) 0.082(4) 0.010(2) 0.034(3) 0.014(2)
C32 0.046(2) 0.0318(18) 0.049(2) 0.0047(16) 0.0230(17) 0.0058(15)
C33 0.0360(16) 0.0289(16) 0.0282(15) -0.0004(12) 0.0098(13) -0.0033(13)
C34 0.046(2) 0.046(2) 0.0331(18) -0.0095(16) 0.0135(16) -0.0123(17)
C35 0.053(2) 0.048(3) 0.046(2) -0.0153(19) 0.0104(19) -0.016(2)
C36 0.044(2) 0.046(3) 0.063(3) -0.006(2) 0.016(2) -0.0144(19)
C37 0.043(2) 0.048(2) 0.056(3) -0.005(2) 0.0228(19) -0.0114(18)
C38 0.0398(18) 0.0361(19) 0.0377(19) -0.0033(14) 0.0149(15) -0.0050(15)
C39 0.097(5) 0.039(3) 0.068(4) 0.002(2) 0.016(3) -0.002(3)
C40 0.121(6) 0.041(3) 0.087(4) 0.007(3) 0.044(5) 0.011(3)
Li1 0.063(6) 0.031(5) 0.035(5) 0.000 0.029(5) 0.000

loop_
_atom_type_symbol
_atom_type_description
_atom_type_scat_dispersion_real
_atom_type_scat_dispersion_imag
_atom_type_scat_source
C C 0.0033 0.0016 'International Tables Vol C Tables 4.2.6.8 and 6.1.1.4'
H H 0.0000 0.0000 'International Tables Vol C Tables 4.2.6.8 and 6.1.1.4'
Li Li -0.0003 0.0001 'International Tables Vol C Tables 4.2.6.8 and 6.1.1.4'
O O 0.0106 0.0060 'International Tables Vol C Tables 4.2.6.8 and 6.1.1.4'
P P 0.1023 0.0942 'International Tables Vol C Tables 4.2.6.8 and 6.1.1.4'
S S 0.1246 0.1234 'International Tables Vol C Tables 4.2.6.8 and 6.1.1.4'
Tm Tm -0.3139 5.2483 'International Tables Vol C Tables 4.2.6.8 and 6.1.1.4'

loop_
_geom_angle_atom_site_label_1
_geom_angle_atom_site_label_2
_geom_angle_atom_site_label_3
_geom_angle
_geom_angle_site_symmetry_1
_geom_angle_site_symmetry_3
O1 Tm1 O1 77.60(13) . 2
O1 Tm1 S1 116.98(7) . 2
O1 Tm1 S1 89.29(6) 2 2
O1 Tm1 S1 89.29(6) . .
O1 Tm1 S1 116.98(7) 2 .
S1 Tm1 S1 147.10(4) 2 .
O1 Tm1 S2 90.24(7) . .
O1 Tm1 S2 153.11(7) 2 .
S1 Tm1 S2 74.83(3) 2 .
S1 Tm1 S2 86.33(3) . .
O1 Tm1 S2 153.11(7) . 2
O1 Tm1 S2 90.24(7) 2 2
S1 Tm1 S2 86.33(3) 2 2
S1 Tm1 S2 74.83(3) . 2
S2 Tm1 S2 109.81(4) . 2
P1 S1 Tm1 99.57(4) . .
P2 S2 Tm1 95.91(4) . .
C1 P1 C3 111.66(17) . .
C1 P1 C9 110.82(17) . .
C3 P1 C9 100.45(17) . .
C1 P1 S1 117.32(11) . .
C3 P1 S1 108.17(13) . .
C9 P1 S1 107.00(13) . .
C1 P2 C15 109.47(16) . .
C1 P2 C21 114.11(17) . .
C15 P2 C21 101.27(16) . .
C1 P2 S2 116.48(11) . .
C15 P2 S2 108.56(13) . .
C21 P2 S2 105.76(12) . .
C2 O1 Tm1 133.9(2) . .
C39 O2 C39 110.5(6) 2 .
C2 C1 P1 116.5(2) . .
C2 C1 P2 113.4(2) . .
P1 C1 P2 111.78(19) . .
O1 C2 C27 110.6(3) . .
O1 C2 C1 109.9(3) . .
C27 C2 C1 109.3(3) . .
O1 C2 C33 107.2(3) . .
C27 C2 C33 105.6(3) . .
C1 C2 C33 114.2(3) . .
C8 C3 C4 119.0(4) . .
C8 C3 P1 118.9(3) . .
C4 C3 P1 121.5(3) . .
C5 C4 C3 120.4(4) . .
C5 C4 H4 119.8 . .
C3 C4 H4 119.8 . .
C6 C5 C4 120.8(4) . .
C6 C5 H5 119.6 . .
C4 C5 H5 119.6 . .
C5 C6 C7 119.4(4) . .
C5 C6 H6 120.3 . .
C7 C6 H6 120.3 . .
C6 C7 C8 120.4(4) . .
C6 C7 H7 119.8 . .
C8 C7 H7 119.8 . .
C3 C8 C7 119.9(4) . .
C3 C8 H8 120.1 . .
C7 C8 H8 120.1 . .
C10 C9 C14 118.7(4) . .
C10 C9 P1 120.7(3) . .
C14 C9 P1 120.6(3) . .
C9 C10 C11 120.0(4) . .
C9 C10 H10 120.0 . .
C11 C10 H10 120.0 . .
C12 C11 C10 121.3(5) . .
C12 C11 H11 119.4 . .
C10 C11 H11 119.4 . .
C11 C12 C13 120.1(4) . .
C11 C12 H12 120.0 . .
C13 C12 H12 120.0 . .
C14 C13 C12 119.3(4) . .
C14 C13 H13 120.4 . .
C12 C13 H13 120.4 . .
C13 C14 C9 120.7(4) . .
C13 C14 H14 119.6 . .
C9 C14 H14 119.6 . .
C16 C15 C20 119.4(3) . .
C16 C15 P2 121.2(3) . .
C20 C15 P2 119.2(3) . .
C15 C16 C17 120.6(4) . .
C15 C16 H16 119.7 . .
C17 C16 H16 119.7 . .
C18 C17 C16 119.6(4) . .
C18 C17 H17 120.2 . .
C16 C17 H17 120.2 . .
C19 C18 C17 120.0(4) . .
C19 C18 H18 120.0 . .
C17 C18 H18 120.0 . .
C18 C19 C20 120.8(4) . .
C18 C19 H19 119.6 . .
C20 C19 H19 119.6 . .
C19 C20 C15 119.5(4) . .
C19 C20 H20 120.2 . .
C15 C20 H20 120.2 . .
C22 C21 C26 119.1(4) . .
C22 C21 P2 121.9(3) . .
C26 C21 P2 118.9(3) . .
C23 C22 C21 121.0(4) . .
C23 C22 H22 119.5 . .
C21 C22 H22 119.5 . .
C22 C23 C24 119.8(5) . .
C22 C23 H23 120.1 . .
C24 C23 H23 120.1 . .
C25 C24 C23 119.8(4) . .
C25 C24 H24 120.1 . .
C23 C24 H24 120.1 . .
C24 C25 C26 121.3(4) . .
C24 C25 H25 119.3 . .
C26 C25 H25 119.3 . .
C25 C26 C21 118.8(4) . .
C25 C26 H26 120.6 . .
C21 C26 H26 120.6 . .
C32 C27 C28 118.1(4) . .
C32 C27 C2 121.1(3) . .
C28 C27 C2 120.8(3) . .
C29 C28 C27 120.2(4) . .
C29 C28 H28 119.9 . .
C27 C28 H28 119.9 . .
C30 C29 C28 120.6(4) . .
C30 C29 H29 119.7 . .
C28 C29 H29 119.7 . .
C29 C30 C31 120.4(4) . .
C29 C30 H30 119.8 . .
C31 C30 H30 119.8 . .
C30 C31 C32 119.0(5) . .
C30 C31 H31 120.5 . .
C32 C31 H31 120.5 . .
C27 C32 C31 121.7(4) . .
C27 C32 H32 119.1 . .
C31 C32 H32 119.1 . .
C38 C33 C34 116.7(3) . .
C38 C33 C2 120.6(3) . .
C34 C33 C2 122.6(3) . .
C35 C34 C33 121.6(4) . .
C35 C34 H34 119.2 . .
C33 C34 H34 119.2 . .
C36 C35 C34 121.2(4) . .
C36 C35 H35 119.4 . .
C34 C35 H35 119.4 . .
C35 C36 C37 118.8(4) . .
C35 C36 H36 120.6 . .
C37 C36 H36 120.6 . .
C36 C37 C38 120.9(4) . .
C36 C37 H37 119.6 . .
C38 C37 H37 119.6 . .
C33 C38 C37 120.9(4) . .
C33 C38 H38 119.6 . .
C37 C38 H38 119.6 . .
O2 C39 C40 103.8(6) . .
O2 C39 H39A 111.0 . .
C40 C39 H39A 111.0 . .
O2 C39 H39B 111.0 . .
C40 C39 H39B 111.0 . .
H39A C39 H39B 109.0 . .
C39 C40 C40 100.6(5) . 2
C39 C40 H40A 111.6 . .
C40 C40 H40A 111.6 2 .
C39 C40 H40B 111.6 . .
C40 C40 H40B 111.6 2 .
H40A C40 H40B 109.4 . .

loop_
_geom_bond_atom_site_label_1
_geom_bond_atom_site_label_2
_geom_bond_distance
_geom_bond_site_symmetry_2
Tm1 O1 2.154(2) .
Tm1 O1 2.154(2) 2
Tm1 S1 2.7566(8) 2
Tm1 S1 2.7566(8) .
Tm1 S2 2.7724(9) .
Tm1 S2 2.7724(9) 2
S1 P1 2.0329(12) .
S2 P2 2.0219(12) .
P1 C1 1.751(3) .
P1 C3 1.818(4) .
P1 C9 1.833(4) .
P2 C1 1.767(3) .
P2 C15 1.825(4) .
P2 C21 1.833(4) .
O1 C2 1.427(4) .
O2 C39 1.419(7) 2
O2 C39 1.419(7) .
C1 C2 1.559(5) .
C2 C27 1.546(5) .
C2 C33 1.566(5) .
C3 C8 1.384(5) .
C3 C4 1.387(5) .
C4 C5 1.381(6) .
C4 H4 0.9500 .
C5 C6 1.363(7) .
C5 H5 0.9500 .
C6 C7 1.383(8) .
C6 H6 0.9500 .
C7 C8 1.390(6) .
C7 H7 0.9500 .
C8 H8 0.9500 .
C9 C10 1.384(6) .
C9 C14 1.388(5) .
C10 C11 1.388(6) .
C10 H10 0.9500 .
C11 C12 1.343(7) .
C11 H11 0.9500 .
C12 C13 1.393(7) .
C12 H12 0.9500 .
C13 C14 1.387(6) .
C13 H13 0.9500 .
C14 H14 0.9500 .
C15 C16 1.375(5) .
C15 C20 1.397(5) .
C16 C17 1.393(6) .
C16 H16 0.9500 .
C17 C18 1.387(7) .
C17 H17 0.9500 .
C18 C19 1.363(7) .
C18 H18 0.9500 .
C19 C20 1.391(5) .
C19 H19 0.9500 .
C20 H20 0.9500 .
C21 C22 1.386(6) .
C21 C26 1.411(5) .
C22 C23 1.384(6) .
C22 H22 0.9500 .
C23 C24 1.389(8) .
C23 H23 0.9500 .
C24 C25 1.372(8) .
C24 H24 0.9500 .
C25 C26 1.395(6) .
C25 H25 0.9500 .
C26 H26 0.9500 .
C27 C32 1.381(6) .
C27 C28 1.407(5) .
C28 C29 1.390(6) .
C28 H28 0.9500 .
C29 C30 1.377(9) .
C29 H29 0.9500 .
C30 C31 1.379(8) .
C30 H30 0.9500 .
C31 C32 1.403(6) .
C31 H31 0.9500 .
C32 H32 0.9500 .
C33 C38 1.395(5) .
C33 C34 1.402(5) .
C34 C35 1.385(6) .
C34 H34 0.9500 .
C35 C36 1.364(7) .
C35 H35 0.9500 .
C36 C37 1.380(7) .
C36 H36 0.9500 .
C37 C38 1.401(6) .
C37 H37 0.9500 .
C38 H38 0.9500 .
C39 C40 1.479(9) .
C39 H39A 0.9900 .
C39 H39B 0.9900 .
C40 C40 1.506(16) 2
C40 H40A 0.9900 .
C40 H40B 0.9900 .
